data_7050927
loop_
_publ_author_name
'Junk, Peter Courtney'
'Cole, Marcus L.'
'Evans, David J.'
'Louis, Lance M.'

_publ_section_title
;
Structural and synthetic studies of
magnesium and zinc tolylformamidinate complexes
;
_journal_name_full 'New Journal of Chemistry'
_journal_paper_doi 10.1039/b204304a
_journal_year 2002
_chemical_formula_sum 'C38 H50 Mg N4 O4'
_chemical_formula_weight 651.13
_space_group_IT_number 18
_symmetry_cell_setting orthorhombic
_symmetry_space_group_name_Hall 'P 2 2ab'
_symmetry_space_group_name_H-M 'P 21 21 2'
_cell_angle_alpha 90.00
_cell_angle_beta 90.00
_cell_angle_gamma 90.00
_cell_formula_units_Z 2
_cell_length_a 10.125(9)
_cell_length_b 22.47(2)
_cell_length_c 8.326(8)
_cell_measurement_temperature 296(2)
_cell_volume 1894(3)
_diffrn_ambient_temperature 296(2)
_exptl_crystal_density_diffrn 1.142
_cod_database_code 7050927

loop_
_symmetry_equiv_pos_as_xyz
'x, y, z'
'-x, -y, z'
'x+1/2, -y+1/2, -z'
'-x+1/2, y+1/2, -z'

loop_
_atom_site_label
_atom_site_type_symbol
_atom_site_fract_x
_atom_site_fract_y
_atom_site_fract_z
_atom_site_U_iso_or_equiv
_atom_site_adp_type
_atom_site_occupancy
_atom_site_symmetry_multiplicity
_atom_site_calc_flag
_atom_site_refinement_flags
_atom_site_disorder_assembly
_atom_site_disorder_group
Mg1 Mg 1.0000 1.0000 1.4214(3) 0.0679(8) Uani 1 2 d S . .
O1 O 1.0519(4) 0.9466(2) 1.6235(5) 0.0927(14) Uani 1 1 d . . .
N1 N 1.1271(5) 0.9531(2) 1.2632(5) 0.0686(13) Uani 1 1 d . . .
C1 C 1.1400(6) 0.9026(3) 1.1632(6) 0.0641(15) Uani 1 1 d . . .
O2 O 1.3874(7) 1.0358(3) 0.9474(6) 0.161(3) Uani 1 1 d . . .
N2 N 1.1935(4) 1.0356(2) 1.3833(5) 0.0661(12) Uani 1 1 d . . .
C2 C 1.2537(6) 0.8851(3) 1.0901(7) 0.0790(17) Uani 1 1 d . . .
H2 H 1.3301 0.9077 1.1025 0.095 Uiso 1 1 calc R . .
C3 C 1.2566(8) 0.8338(3) 0.9969(9) 0.092(2) Uani 1 1 d . . .
H3 H 1.3356 0.8227 0.9485 0.111 Uiso 1 1 calc R . .
C4 C 1.1481(8) 0.7994(3) 0.9742(8) 0.0842(19) Uani 1 1 d . . .
C5 C 1.0356(8) 0.8172(3) 1.0475(9) 0.102(3) Uani 1 1 d . . .
H5 H 0.9594 0.7945 1.0350 0.123 Uiso 1 1 calc R . .
C6 C 1.0306(7) 0.8682(3) 1.1406(8) 0.092(2) Uani 1 1 d . . .
H6 H 0.9513 0.8791 1.1886 0.111 Uiso 1 1 calc R . .
C7 C 1.1502(8) 0.7442(3) 0.8679(11) 0.132(3) Uani 1 1 d . . .
H7A H 1.2308 0.7226 0.8855 0.198 Uiso 1 1 calc R . .
H7B H 1.1448 0.7559 0.7572 0.198 Uiso 1 1 calc R . .
H7C H 1.0763 0.7192 0.8939 0.198 Uiso 1 1 calc R . .
C8 C 1.2867(6) 1.0799(2) 1.4184(6) 0.0607(14) Uani 1 1 d . . .
C9 C 1.4133(6) 1.0810(3) 1.3751(7) 0.0840(19) Uani 1 1 d . . .
H9 H 1.4463 1.0499 1.3130 0.101 Uiso 1 1 calc R . .
C10 C 1.4974(7) 1.1266(3) 1.4194(8) 0.098(2) Uani 1 1 d . . .
H10 H 1.5851 1.1257 1.3863 0.118 Uiso 1 1 calc R . .
C11 C 1.4545(8) 1.1724(3) 1.5095(9) 0.086(2) Uani 1 1 d . . .
C12 C 1.3254(8) 1.1721(3) 1.5552(8) 0.087(2) Uani 1 1 d . . .
H12 H 1.2929 1.2034 1.6167 0.104 Uiso 1 1 calc R . .
C13 C 1.2428(7) 1.1270(3) 1.5129(8) 0.0804(18) Uani 1 1 d . . .
H13 H 1.1555 1.1277 1.5477 0.096 Uiso 1 1 calc R . .
C14 C 1.5465(8) 1.2221(3) 1.5577(11) 0.137(3) Uani 1 1 d . . .
H14A H 1.5564 1.2494 1.4698 0.205 Uiso 1 1 calc R . .
H14B H 1.6312 1.2058 1.5854 0.205 Uiso 1 1 calc R . .
H14C H 1.5106 1.2427 1.6488 0.205 Uiso 1 1 calc R . .
C15 C 1.2212(7) 0.9923(3) 1.2805(7) 0.0670(16) Uani 1 1 d . . .
H15 H 1.308(5) 0.990(2) 1.246(6) 0.070(19) Uiso 1 1 d . . .
C16 C 1.0568(8) 0.9789(4) 1.7672(7) 0.140(4) Uani 1 1 d . . .
H16A H 1.1394 1.0006 1.7745 0.168 Uiso 1 1 calc R . .
H16B H 1.0508 0.9522 1.8584 0.168 Uiso 1 1 calc R . .
C17 C 1.1476(9) 0.9002(4) 1.6184(10) 0.133(3) Uani 1 1 d . . .
H17A H 1.1208 0.8684 1.6883 0.199 Uiso 1 1 calc R . .
H17B H 1.2315 0.9154 1.6529 0.199 Uiso 1 1 calc R . .
H17C H 1.1550 0.8855 1.5105 0.199 Uiso 1 1 calc R . .
C18 C 1.4692(11) 1.0285(4) 0.8212(9) 0.145(4) Uani 1 1 d . . .
H18A H 1.5367 1.0591 0.8239 0.174 Uiso 1 1 calc R . .
H18B H 1.4194 1.0333 0.7224 0.174 Uiso 1 1 calc R . .
C19 C 1.3245(14) 1.0901(4) 0.9581(12) 0.208(6) Uani 1 1 d . . .
H19A H 1.2342 1.0841 0.9894 0.312 Uiso 1 1 calc R . .
H19B H 1.3273 1.1097 0.8556 0.312 Uiso 1 1 calc R . .
H19C H 1.3682 1.1144 1.0368 0.312 Uiso 1 1 calc R . .

loop_
_atom_site_aniso_label
_atom_site_aniso_U_11
_atom_site_aniso_U_22
_atom_site_aniso_U_33
_atom_site_aniso_U_23
_atom_site_aniso_U_13
_atom_site_aniso_U_12
Mg1 0.0836(18) 0.0759(18) 0.0443(15) 0.000 0.000 0.0026(15)
O1 0.115(4) 0.112(4) 0.051(2) 0.015(3) -0.015(2) -0.008(3)
N1 0.078(3) 0.074(4) 0.054(3) -0.005(3) 0.003(2) -0.003(3)
C1 0.066(4) 0.075(4) 0.051(3) 0.009(3) 0.004(3) 0.000(4)
O2 0.266(7) 0.146(5) 0.070(3) 0.007(4) 0.051(4) 0.015(5)
N2 0.081(3) 0.069(3) 0.049(3) -0.007(3) -0.005(2) 0.004(3)
C2 0.084(5) 0.080(4) 0.074(4) -0.002(4) -0.009(4) -0.002(4)
C3 0.105(6) 0.087(5) 0.085(5) -0.011(4) 0.001(4) 0.004(5)
C4 0.119(6) 0.064(4) 0.070(5) 0.004(3) 0.008(4) -0.005(4)
C5 0.120(7) 0.081(5) 0.106(6) -0.016(4) 0.025(5) -0.030(4)
C6 0.104(6) 0.086(5) 0.086(5) -0.009(4) 0.020(4) -0.015(4)
C7 0.187(8) 0.079(5) 0.130(7) -0.030(5) 0.012(6) -0.014(5)
C8 0.073(4) 0.067(4) 0.042(3) 0.003(3) -0.008(3) -0.002(3)
C9 0.071(5) 0.094(5) 0.087(5) -0.020(4) 0.004(4) -0.013(4)
C10 0.083(4) 0.115(6) 0.098(5) -0.012(5) 0.003(5) -0.014(5)
C11 0.106(6) 0.078(5) 0.075(5) 0.010(4) -0.019(4) -0.016(4)
C12 0.111(6) 0.071(5) 0.079(5) 0.001(4) -0.013(4) -0.006(4)
C13 0.088(5) 0.074(4) 0.079(4) -0.004(4) -0.004(4) 0.005(4)
C14 0.171(9) 0.108(6) 0.132(7) 0.002(6) -0.034(6) -0.057(6)
C15 0.071(5) 0.076(5) 0.054(4) 0.007(3) -0.001(3) -0.003(4)
C16 0.191(11) 0.189(12) 0.041(3) 0.007(5) -0.022(4) -0.016(7)
C17 0.164(8) 0.132(7) 0.103(6) 0.031(6) -0.022(6) 0.025(6)
C18 0.182(11) 0.184(11) 0.069(4) 0.013(5) 0.008(6) -0.036(9)
C19 0.396(19) 0.119(8) 0.110(7) 0.004(7) -0.013(9) 0.064(11)

loop_
_geom_bond_atom_site_label_1
_geom_bond_atom_site_label_2
_geom_bond_distance
_geom_bond_site_symmetry_2
_geom_bond_publ_flag
Mg1 N1 2.121(5) 2_775 ?
Mg1 N1 2.121(5) . ?
Mg1 O1 2.133(5) 2_775 ?
Mg1 O1 2.133(5) . ?
Mg1 N2 2.140(5) 2_775 ?
Mg1 N2 2.140(5) . ?
Mg1 C15 2.534(8) 2_775 ?
O1 C16 1.401(8) . ?
O1 C17 1.424(8) . ?
N1 C15 1.305(7) . ?
N1 C1 1.413(7) . ?
C1 C2 1.360(8) . ?
C1 C6 1.364(8) . ?
O2 C18 1.348(9) . ?
O2 C19 1.378(10) . ?
N2 C15 1.326(7) . ?
N2 C8 1.402(7) . ?
C2 C3 1.389(8) . ?
C3 C4 1.357(9) . ?
C4 C5 1.352(9) . ?
C4 C7 1.524(8) . ?
C5 C6 1.384(8) . ?
C8 C9 1.332(7) . ?
C8 C13 1.392(7) . ?
C9 C10 1.383(8) . ?
C10 C11 1.346(8) . ?
C11 C12 1.362(9) . ?
C11 C14 1.508(8) . ?
C12 C13 1.359(8) . ?
C16 C16 1.490(15) 2_775 ?
C18 C18 1.424(16) 2_875 ?
